data_7219603
loop_
_publ_author_name
'Xia, Yu-Pei'
'Li, Yun-Wu'
'Li, Da-Cheng'
'Yao, Qing-Xia'
'Du, Yu-Chang'
'Dou, Jian-Min'

_publ_section_title
;
 A new Cd(ii)-based metal--organic framework for highly sensitive
 fluorescence sensing of nitrobenzene
;
_journal_issue 12
_journal_name_full CrystEngComm
_journal_page_first 2459
_journal_paper_doi 10.1039/C5CE00162E
_journal_volume 17
_journal_year 2015
_chemical_formula_sum 'C21 H23 Cd2 N5 O12'
_chemical_formula_weight 762.24
_chemical_name_systematic
; 
 ? 
;
_space_group_IT_number 15
_symmetry_cell_setting monoclinic
_symmetry_space_group_name_Hall '-C 2yc'
_symmetry_space_group_name_H-M 'C 1 2/c 1'
_atom_sites_solution_hydrogens geom
_atom_sites_solution_primary direct
_atom_sites_solution_secondary difmap
_audit_creation_method SHELXL-97
_audit_update_record
;
2015-02-14 deposited with the CCDC.
2015-02-17 downloaded from the CCDC.
;
_cell_angle_alpha 90.00
_cell_angle_beta 126.661(3)
_cell_angle_gamma 90.00
_cell_formula_units_Z 8
_cell_length_a 23.286(2)
_cell_length_b 17.2577(16)
_cell_length_c 18.2221(17)
_cell_measurement_reflns_used 1552
_cell_measurement_temperature 298(2)
_cell_measurement_theta_max 28.2725
_cell_measurement_theta_min 2.1945
_cell_volume 5874.2(10)
_computing_structure_refinement 'SHELXL-97 (Sheldrick, 1997)'
_computing_structure_solution 'SHELXS-97 (Sheldrick, 1990)'
_diffrn_ambient_temperature 298(2)
_diffrn_measured_fraction_theta_full 0.999
_diffrn_measured_fraction_theta_max 0.999
_diffrn_radiation_monochromator graphite
_diffrn_radiation_source 'fine-focus sealed tube'
_diffrn_radiation_type MoK\a
_diffrn_radiation_wavelength 0.71073
_diffrn_reflns_av_R_equivalents 0.1497
_diffrn_reflns_av_sigmaI/netI 0.1579
_diffrn_reflns_limit_h_max 27
_diffrn_reflns_limit_h_min -23
_diffrn_reflns_limit_k_max 17
_diffrn_reflns_limit_k_min -20
_diffrn_reflns_limit_l_max 15
_diffrn_reflns_limit_l_min -21
_diffrn_reflns_number 14727
_diffrn_reflns_theta_full 25.02
_diffrn_reflns_theta_max 25.02
_diffrn_reflns_theta_min 2.18
_exptl_absorpt_coefficient_mu 1.512
_exptl_absorpt_correction_T_max 0.927
_exptl_absorpt_correction_T_min 0.881
_exptl_absorpt_correction_type multi-scan
_exptl_absorpt_process_details sadabs
_exptl_crystal_colour colorless
_exptl_crystal_density_diffrn 1.724
_exptl_crystal_density_method 'not measured'
_exptl_crystal_description block
_exptl_crystal_F_000 3008
_exptl_crystal_size_max 0.18
_exptl_crystal_size_mid 0.07
_exptl_crystal_size_min 0.05
_refine_diff_density_max 1.068
_refine_diff_density_min -0.926
_refine_diff_density_rms 0.169
_refine_ls_extinction_method none
_refine_ls_goodness_of_fit_ref 1.009
_refine_ls_hydrogen_treatment constr
_refine_ls_matrix_type full
_refine_ls_number_parameters 404
_refine_ls_number_reflns 5185
_refine_ls_number_restraints 1082
_refine_ls_restrained_S_all 0.959
_refine_ls_R_factor_all 0.1442
_refine_ls_R_factor_gt 0.0707
_refine_ls_shift/su_max 0.003
_refine_ls_shift/su_mean 0.000
_refine_ls_structure_factor_coef Fsqd
_refine_ls_weighting_details 'calc w=1/[\s^2^(Fo^2^)+(0.0390P)^2^+0.0000P] where P=(Fo^2^+2Fc^2^)/3'
_refine_ls_weighting_scheme calc
_refine_ls_wR_factor_gt 0.1428
_refine_ls_wR_factor_ref 0.1616
_reflns_number_gt 2590
_reflns_number_total 5185
_reflns_threshold_expression >2sigma(I)
_cod_data_source_file c5ce00162e2.cif
_cod_data_source_block XYP-1
_cod_depositor_comments
;
The following automatic conversions were performed:

'_symmetry_cell_setting' value 'Monoclinic' changed to 'monoclinic'
according to
/usr/data/users/saulius/crontab/automatic-downloads/rss-feeds/RSC/lib/dictionaries/cif_core.dic
dictionary named 'cif_core.dic' version 2.4.2 from 2011-04-26.

Automatic conversion script
Id: cif_fix_values 3008 2015-01-20 13:52:24Z robertas 

 Adding full bibliography for 7219603.cif.
;
_cod_original_cell_volume 5874.1(9)
_cod_original_sg_symbol_H-M C2/c
_cod_database_code 7219603

loop_
_symmetry_equiv_pos_as_xyz
'x, y, z'
'-x, y, -z+1/2'
'x+1/2, y+1/2, z'
'-x+1/2, y+1/2, -z+1/2'
'-x, -y, -z'
'x, -y, z-1/2'
'-x+1/2, -y+1/2, -z'
'x+1/2, -y+1/2, z-1/2'

loop_
_atom_site_label
_atom_site_type_symbol
_atom_site_fract_x
_atom_site_fract_y
_atom_site_fract_z
_atom_site_U_iso_or_equiv
_atom_site_adp_type
_atom_site_occupancy
_atom_site_symmetry_multiplicity
_atom_site_calc_flag
_atom_site_refinement_flags
Cd1 Cd 0.22509(4) 0.14002(5) 0.21835(5) 0.0437(3) Uani 1 1 d U
Cd2 Cd 0.28662(4) 0.38197(5) 0.27787(5) 0.0433(3) Uani 1 1 d U
N1 N 0.1017(4) 0.1764(5) 0.1410(5) 0.0413(19) Uani 1 1 d U
N2 N 0.0393(4) 0.1390(5) 0.0867(6) 0.0450(19) Uani 1 1 d U
N3 N 0.3072(4) 0.3980(5) 0.1632(5) 0.0429(18) Uani 1 1 d U
N4 N 0.3131(4) 0.3558(5) 0.1055(5) 0.0452(18) Uani 1 1 d U
N5 N 0.8560(9) 0.2773(13) 0.0914(13) 0.150(9) Uani 0.50 1 d PDU
N6 N 0.5000 0.0487(14) 0.2500 0.324(14) Uani 1 2 d SDU
O1 O 0.1505(4) 0.3723(4) 0.1350(5) 0.0537(18) Uani 1 1 d U
O2 O 0.2167(3) 0.2733(4) 0.2223(4) 0.0438(16) Uani 1 1 d U
O3 O 0.2829(4) 0.5111(4) 0.2451(4) 0.0460(17) Uani 1 1 d U
O4 O 0.2715(4) 0.6012(5) 0.1510(5) 0.058(2) Uani 1 1 d U
O5 O 0.2798(5) 0.4196(5) -0.1059(5) 0.077(2) Uani 1 1 d U
O6 O 0.3096(4) 0.3016(5) -0.0500(5) 0.065(2) Uani 1 1 d U
O7 O -0.0963(4) 0.0903(5) -0.0806(5) 0.075(2) Uani 1 1 d U
O8 O -0.1271(4) 0.2112(5) -0.1154(5) 0.068(2) Uani 1 1 d U
O9 O 0.3465(4) 0.1461(5) 0.3092(6) 0.080(3) Uani 1 1 d U
H9A H 0.3643 0.1065 0.3435 0.096 Uiso 1 1 d R
H9B H 0.3608 0.1864 0.3426 0.096 Uiso 1 1 d R
O10 O 0.2421(5) 0.4230(5) 0.3529(5) 0.076(2) Uani 1 1 d U
H10B H 0.1994 0.4074 0.3269 0.091 Uiso 1 1 d R
H10C H 0.2432 0.4722 0.3565 0.091 Uiso 1 1 d R
O11 O 0.8921(12) 0.3512(16) 0.2083(15) 0.159(8) Uani 0.50 1 d PDU
O12 O 0.451(3) 0.022(3) 0.1089(16) 0.329(14) Uani 0.50 1 d PDU
O13 O 0.0793(8) 0.5148(9) 0.0762(10) 0.210(7) Uani 1 1 d U
H13A H 0.1026 0.4734 0.1023 0.252 Uiso 1 1 d R
H13B H 0.0609 0.5113 0.0196 0.252 Uiso 1 1 d R
C1 C 0.0081(7) 0.0021(8) 0.2184(8) 0.070(3) Uani 1 1 d U
H1 H 0.0148 -0.0452 0.2000 0.084 Uiso 1 1 calc R
C2 C 0.0071(7) 0.1340(8) 0.2166(8) 0.077(3) Uani 1 1 d U
H2 H 0.0115 0.1808 0.1950 0.092 Uiso 1 1 calc R
C3 C 0.0141(6) 0.0658(7) 0.1848(7) 0.045(2) Uani 1 1 d U
C4 C 0.0300(6) 0.0626(6) 0.1151(7) 0.049(2) Uani 1 1 d U
H4A H 0.0734 0.0326 0.1408 0.059 Uiso 1 1 calc R
H4B H -0.0087 0.0354 0.0612 0.059 Uiso 1 1 calc R
C5 C -0.0118(5) 0.1884(6) 0.0160(7) 0.044(2) Uani 1 1 d U
C6 C 0.0227(6) 0.2580(7) 0.0311(7) 0.050(2) Uani 1 1 d U
H6 H 0.0033 0.3028 -0.0038 0.060 Uiso 1 1 calc R
C7 C 0.0923(5) 0.2476(6) 0.1092(6) 0.039(2) Uani 1 1 d U
C8 C 0.2806(6) 0.5311(7) 0.1760(7) 0.047(2) Uani 1 1 d U
C9 C 0.1567(6) 0.3027(6) 0.1578(7) 0.040(2) Uani 1 1 d U
C10 C 0.2968(6) 0.3693(8) -0.0452(7) 0.052(2) Uani 1 1 d U
C11 C 0.2972(6) 0.3993(7) 0.0318(7) 0.050(2) Uani 1 1 d U
C12 C 0.2839(6) 0.4725(7) 0.0464(7) 0.052(2) Uani 1 1 d U
H12 H 0.2737 0.5157 0.0098 0.063 Uiso 1 1 calc R
C13 C 0.2886(6) 0.4707(7) 0.1271(7) 0.047(2) Uani 1 1 d U
C14 C -0.0826(6) 0.1589(7) -0.0633(7) 0.048(2) Uani 1 1 d U
C15 C 0.3421(5) 0.2757(6) 0.1319(7) 0.048(2) Uani 1 1 d U
H15A H 0.3248 0.2457 0.0773 0.058 Uiso 1 1 calc R
H15B H 0.3254 0.2511 0.1637 0.058 Uiso 1 1 calc R
C16 C 0.4243(6) 0.2766(6) 0.1940(7) 0.047(2) Uani 1 1 d U
C17 C 0.4616(6) 0.2745(7) 0.1554(8) 0.058(3) Uani 1 1 d U
H17 H 0.4368 0.2727 0.0923 0.069 Uiso 1 1 calc R
C18 C 0.4641(6) 0.2750(7) 0.2873(8) 0.062(3) Uani 1 1 d U
H18 H 0.4401 0.2742 0.3138 0.075 Uiso 1 1 calc R
C19 C 0.8622(12) 0.2895(15) 0.1679(14) 0.159(10) Uani 0.50 1 d PDU
H19 H 0.8453 0.2544 0.1896 0.191 Uiso 0.50 1 calc PR
C20 C 0.8840(18) 0.3357(17) 0.061(2) 0.149(10) Uani 0.50 1 d PDU
H20A H 0.8520 0.3793 0.0355 0.224 Uiso 0.50 1 calc PR
H20B H 0.8879 0.3135 0.0162 0.224 Uiso 0.50 1 calc PR
H20C H 0.9304 0.3526 0.1129 0.224 Uiso 0.50 1 calc PR
C21 C 0.8218(16) 0.2081(15) 0.0335(19) 0.142(10) Uani 0.50 1 d PDU
H21A H 0.8462 0.1624 0.0689 0.213 Uiso 0.50 1 calc PR
H21B H 0.8243 0.2107 -0.0171 0.213 Uiso 0.50 1 calc PR
H21C H 0.7726 0.2060 0.0110 0.213 Uiso 0.50 1 calc PR
C22 C 0.508(2) 0.038(3) 0.184(2) 0.322(14) Uani 0.50 1 d PDU
H22 H 0.5568 0.0402 0.2055 0.387 Uiso 0.50 1 d PR
C23 C 0.4317(17) 0.043(4) 0.238(4) 0.306(14) Uani 0.50 1 d PDU
H23A H 0.4013 0.0314 0.1734 0.460 Uiso 0.50 1 d PR
H23B H 0.4267 0.0026 0.2701 0.460 Uiso 0.50 1 d PR
H23C H 0.4183 0.0915 0.2485 0.460 Uiso 0.50 1 d PR
C24 C 0.5624(17) 0.068(4) 0.3438(15) 0.322(14) Uani 0.50 1 d PDU
H24A H 0.6094 0.0693 0.3584 0.482 Uiso 0.50 1 d PR
H24B H 0.5521 0.1175 0.3577 0.482 Uiso 0.50 1 d PR
H24C H 0.5605 0.0286 0.3793 0.482 Uiso 0.50 1 d PR

loop_
_atom_site_aniso_label
_atom_site_aniso_U_11
_atom_site_aniso_U_22
_atom_site_aniso_U_33
_atom_site_aniso_U_23
_atom_site_aniso_U_13
_atom_site_aniso_U_12
Cd1 0.0498(5) 0.0418(5) 0.0385(5) 0.0014(4) 0.0259(4) 0.0014(4)
Cd2 0.0420(5) 0.0423(5) 0.0354(4) -0.0010(4) 0.0177(4) -0.0017(4)
N1 0.041(4) 0.044(4) 0.040(4) -0.006(3) 0.025(3) -0.001(3)
N2 0.045(4) 0.046(4) 0.045(4) -0.006(3) 0.028(3) -0.001(3)
N3 0.048(4) 0.051(4) 0.042(3) -0.002(3) 0.034(3) -0.002(3)
N4 0.059(4) 0.054(4) 0.038(3) 0.002(3) 0.037(3) 0.004(3)
N5 0.158(11) 0.158(11) 0.148(11) -0.005(8) 0.098(8) 0.005(8)
N6 0.324(15) 0.318(14) 0.321(15) 0.000 0.188(9) 0.000
O1 0.051(3) 0.045(4) 0.056(4) 0.005(3) 0.027(3) 0.002(3)
O2 0.036(3) 0.041(4) 0.041(3) -0.003(3) 0.016(3) 0.001(3)
O3 0.060(4) 0.050(4) 0.031(3) -0.005(3) 0.029(3) -0.004(3)
O4 0.076(5) 0.051(5) 0.045(4) 0.003(3) 0.036(4) 0.005(4)
O5 0.107(6) 0.075(6) 0.060(4) 0.006(4) 0.057(4) 0.004(5)
O6 0.081(5) 0.068(6) 0.053(4) -0.009(4) 0.043(4) 0.005(4)
O7 0.053(4) 0.062(5) 0.064(4) -0.016(4) 0.010(4) -0.005(4)
O8 0.049(4) 0.054(5) 0.059(4) 0.002(4) 0.011(4) -0.005(4)
O9 0.069(5) 0.053(6) 0.098(6) -0.006(5) 0.039(5) -0.004(4)
O10 0.088(6) 0.081(7) 0.064(5) -0.020(4) 0.048(5) -0.011(5)
O11 0.158(13) 0.168(14) 0.157(13) -0.014(11) 0.097(10) 0.016(11)
O12 0.327(15) 0.325(15) 0.322(15) -0.001(7) 0.187(10) 0.002(7)
O13 0.167(10) 0.125(10) 0.201(11) 0.007(9) 0.037(8) 0.025(8)
C1 0.092(7) 0.060(7) 0.078(6) -0.001(5) 0.061(6) 0.005(6)
C2 0.100(6) 0.066(7) 0.073(6) 0.009(5) 0.057(5) -0.004(5)
C3 0.057(5) 0.036(6) 0.051(5) 0.000(4) 0.037(4) 0.005(4)
C4 0.049(4) 0.048(5) 0.050(4) -0.002(4) 0.030(4) -0.002(4)
C5 0.040(4) 0.050(5) 0.046(4) -0.004(4) 0.028(4) -0.004(4)
C6 0.045(4) 0.048(5) 0.047(4) 0.000(4) 0.023(4) -0.001(4)
C7 0.039(4) 0.040(5) 0.036(4) -0.004(4) 0.021(4) -0.005(4)
C8 0.055(5) 0.045(5) 0.043(4) -0.004(4) 0.031(4) 0.005(4)
C9 0.040(4) 0.044(5) 0.044(4) -0.007(4) 0.029(4) 0.003(4)
C10 0.060(5) 0.058(6) 0.045(5) 0.001(5) 0.036(4) 0.002(5)
C11 0.059(5) 0.052(5) 0.043(4) 0.006(4) 0.033(4) -0.001(4)
C12 0.067(5) 0.055(5) 0.041(4) 0.003(4) 0.036(4) 0.010(4)
C13 0.052(4) 0.048(5) 0.046(4) 0.004(4) 0.032(4) 0.004(4)
C14 0.042(5) 0.056(6) 0.044(5) -0.002(4) 0.025(4) -0.003(4)
C15 0.055(5) 0.053(5) 0.044(4) 0.002(4) 0.033(4) 0.003(4)
C16 0.047(5) 0.048(6) 0.049(5) 0.006(4) 0.031(4) 0.007(4)
C17 0.063(5) 0.077(6) 0.048(5) 0.003(5) 0.041(5) 0.004(5)
C18 0.063(6) 0.081(7) 0.055(5) -0.001(5) 0.042(5) 0.001(5)
C19 0.161(11) 0.162(12) 0.158(12) 0.007(8) 0.097(8) -0.005(8)
C20 0.157(14) 0.163(16) 0.152(14) 0.000(12) 0.106(11) 0.006(12)
C21 0.167(14) 0.148(15) 0.136(14) -0.011(12) 0.103(11) 0.012(12)
C22 0.322(15) 0.320(15) 0.318(15) 0.000(7) 0.188(9) 0.001(7)
C23 0.302(14) 0.306(14) 0.309(14) 0.002(7) 0.181(9) 0.001(7)
C24 0.320(15) 0.318(15) 0.320(15) 0.003(7) 0.187(10) -0.004(7)

loop_
_atom_type_symbol
_atom_type_description
_atom_type_scat_dispersion_real
_atom_type_scat_dispersion_imag
_atom_type_scat_source
C C 0.0033 0.0016 'International Tables Vol C Tables 4.2.6.8 and 6.1.1.4'
H H 0.0000 0.0000 'International Tables Vol C Tables 4.2.6.8 and 6.1.1.4'
N N 0.0061 0.0033 'International Tables Vol C Tables 4.2.6.8 and 6.1.1.4'
O O 0.0106 0.0060 'International Tables Vol C Tables 4.2.6.8 and 6.1.1.4'
Cd Cd -0.8075 1.2024 'International Tables Vol C Tables 4.2.6.8 and 6.1.1.4'

loop_
_geom_angle_atom_site_label_1
_geom_angle_atom_site_label_2
_geom_angle_atom_site_label_3
_geom_angle
_geom_angle_site_symmetry_1
_geom_angle_site_symmetry_3
O5 Cd1 O9 92.8(3) 7 .
O5 Cd1 O2 121.8(3) 7 .
O9 Cd1 O2 91.3(3) . .
O5 Cd1 O3 81.7(3) 7 4_545
O9 Cd1 O3 96.4(3) . 4_545
O2 Cd1 O3 154.9(2) . 4_545
O5 Cd1 N1 101.2(3) 7 .
O9 Cd1 N1 161.0(3) . .
O2 Cd1 N1 70.5(3) . .
O3 Cd1 N1 98.2(3) 4_545 .
O5 Cd1 O4 136.6(3) 7 4_545
O9 Cd1 O4 90.0(3) . 4_545
O2 Cd1 O4 101.4(2) . 4_545
O3 Cd1 O4 54.9(2) 4_545 4_545
N1 Cd1 O4 88.5(3) . 4_545
O5 Cd1 C8 109.3(3) 7 4_545
O9 Cd1 C8 94.6(3) . 4_545
O2 Cd1 C8 128.1(3) . 4_545
O3 Cd1 C8 27.6(3) 4_545 4_545
N1 Cd1 C8 92.8(3) . 4_545
O4 Cd1 C8 27.4(3) 4_545 4_545
O10 Cd2 O2 93.6(3) . .
O10 Cd2 O3 83.9(3) . .
O2 Cd2 O3 140.8(2) . .
O10 Cd2 O8 100.6(3) . 8_556
O2 Cd2 O8 80.7(3) . 8_556
O3 Cd2 O8 138.2(3) . 8_556
O10 Cd2 N3 151.8(3) . .
O2 Cd2 N3 99.6(3) . .
O3 Cd2 N3 70.1(3) . .
O8 Cd2 N3 106.0(3) 8_556 .
O10 Cd2 O7 85.8(3) . 8_556
O2 Cd2 O7 133.0(3) . 8_556
O3 Cd2 O7 85.9(3) . 8_556
O8 Cd2 O7 53.5(3) 8_556 8_556
N3 Cd2 O7 102.6(3) . 8_556
O10 Cd2 O1 84.4(3) . .
O2 Cd2 O1 52.7(2) . .
O3 Cd2 O1 88.2(2) . .
O8 Cd2 O1 133.4(3) 8_556 .
N3 Cd2 O1 84.0(2) . .
O7 Cd2 O1 169.0(3) 8_556 .
C7 N1 N2 107.6(8) . .
C7 N1 Cd1 109.0(7) . .
N2 N1 Cd1 134.1(6) . .
N1 N2 C5 109.7(8) . .
N1 N2 C4 119.5(8) . .
C5 N2 C4 130.0(9) . .
N4 N3 C13 105.8(8) . .
N4 N3 Cd2 140.7(7) . .
C13 N3 Cd2 110.6(6) . .
N3 N4 C11 111.7(9) . .
N3 N4 C15 119.2(8) . .
C11 N4 C15 128.7(9) . .
C19 N5 C20 119.0(12) . .
C19 N5 C21 123.6(13) . .
C20 N5 C21 117.3(12) . .
C22 N6 C22 164(4) . 2_655
C22 N6 C23 53.7(14) . 2_655
C22 N6 C23 124.8(13) 2_655 2_655
C22 N6 C23 124.8(13) . .
C22 N6 C23 53.7(15) 2_655 .
C23 N6 C23 172(6) 2_655 .
C22 N6 C24 63.8(14) . 2_655
C22 N6 C24 120.4(13) 2_655 2_655
C23 N6 C24 114.8(12) 2_655 2_655
C23 N6 C24 67.2(19) . 2_655
C22 N6 C24 120.4(13) . .
C22 N6 C24 63.8(14) 2_655 .
C23 N6 C24 67.2(19) 2_655 .
C23 N6 C24 114.8(12) . .
C24 N6 C24 154(4) 2_655 .
C9 O1 Cd2 84.3(6) . .
C9 O2 Cd2 100.4(6) . .
C9 O2 Cd1 115.7(6) . .
Cd2 O2 Cd1 141.2(3) . .
C8 O3 Cd2 119.6(6) . .
C8 O3 Cd1 93.4(6) . 4
Cd2 O3 Cd1 146.9(3) . 4
C8 O4 Cd1 90.5(6) . 4
C10 O5 Cd1 107.6(8) . 7
C14 O7 Cd2 92.1(7) . 8_455
C14 O8 Cd2 92.5(7) . 8_455
Cd1 O9 H9A 110.3 . .
Cd1 O9 H9B 110.2 . .
H9A O9 H9B 108.7 . .
Cd2 O10 H10B 111.7 . .
Cd2 O10 H10C 110.8 . .
H10B O10 H10C 109.4 . .
C22 O12 C24 70.3(18) . 2_655
H13A O13 H13B 108.1 . .
C3 C1 C1 122.6(7) . 2
C3 C1 H1 118.7 . .
C1 C1 H1 118.7 2 .
C3 C2 C2 120.4(7) . 2
C3 C2 H2 119.8 . .
C2 C2 H2 119.8 2 .
C1 C3 C2 117.0(11) . .
C1 C3 C4 120.5(10) . .
C2 C3 C4 122.5(10) . .
N2 C4 C3 114.7(9) . .
N2 C4 H4A 108.6 . .
C3 C4 H4A 108.6 . .
N2 C4 H4B 108.6 . .
C3 C4 H4B 108.6 . .
H4A C4 H4B 107.6 . .
C6 C5 N2 105.8(9) . .
C6 C5 C14 131.8(11) . .
N2 C5 C14 121.6(10) . .
C5 C6 C7 106.1(10) . .
C5 C6 H6 126.9 . .
C7 C6 H6 126.9 . .
N1 C7 C6 110.8(9) . .
N1 C7 C9 118.4(9) . .
C6 C7 C9 130.7(10) . .
O4 C8 O3 121.0(9) . .
O4 C8 C13 121.3(10) . .
O3 C8 C13 117.6(11) . .
O4 C8 Cd1 62.1(5) . 4
O3 C8 Cd1 59.1(5) . 4
C13 C8 Cd1 175.3(8) . 4
O1 C9 O2 122.3(10) . .
O1 C9 C7 121.7(10) . .
O2 C9 C7 116.1(10) . .
O6 C10 O5 123.6(11) . .
O6 C10 C11 122.4(10) . .
O5 C10 C11 114.0(11) . .
C12 C11 N4 105.9(9) . .
C12 C11 C10 129.1(10) . .
N4 C11 C10 125.0(10) . .
C11 C12 C13 107.2(10) . .
C11 C12 H12 126.4 . .
C13 C12 H12 126.4 . .
N3 C13 C12 109.2(9) . .
N3 C13 C8 119.1(9) . .
C12 C13 C8 131.6(11) . .
O7 C14 O8 121.8(11) . .
O7 C14 C5 123.3(11) . .
O8 C14 C5 114.7(11) . .
N4 C15 C16 110.8(9) . .
N4 C15 H15A 109.5 . .
C16 C15 H15A 109.5 . .
N4 C15 H15B 109.5 . .
C16 C15 H15B 109.5 . .
H15A C15 H15B 108.1 . .
C18 C16 C17 117.3(10) . .
C18 C16 C15 122.5(10) . .
C17 C16 C15 120.1(9) . .
C18 C17 C16 119.3(10) 2_655 .
C18 C17 H17 120.4 2_655 .
C16 C17 H17 120.4 . .
C16 C18 C17 123.4(11) . 2_655
C16 C18 H18 118.3 . .
C17 C18 H18 118.3 2_655 .
O11 C19 N5 115.4(15) . .
O11 C19 H19 122.3 . .
N5 C19 H19 122.3 . .
N5 C20 H20A 109.5 . .
N5 C20 H20B 109.5 . .
H20A C20 H20B 109.5 . .
N5 C20 H20C 109.5 . .
H20A C20 H20C 109.5 . .
H20B C20 H20C 109.5 . .
N5 C21 H21A 109.5 . .
N5 C21 H21B 109.5 . .
H21A C21 H21B 109.5 . .
N5 C21 H21C 109.5 . .
H21A C21 H21C 109.5 . .
H21B C21 H21C 109.5 . .
O12 C22 C23 171(7) . 2_655
O12 C22 N6 113.3(17) . .
C23 C22 N6 68.6(10) 2_655 .
O12 C22 C24 58(3) . 2_655
C23 C22 C24 128(2) 2_655 2_655
N6 C22 C24 62.8(10) . 2_655
O12 C22 H22 133.2 . .
C23 C22 H22 45.0 2_655 .
N6 C22 H22 113.3 . .
C24 C22 H22 156.9 2_655 .
C22 C23 N6 57.6(8) 2_655 .
C22 C23 C24 113.6(17) 2_655 2_655
N6 C23 C24 56.6(11) . 2_655
C22 C23 H23A 150.5 2_655 .
N6 C23 H23A 98.2 . .
C24 C23 H23A 49.0 2_655 .
C22 C23 H23B 73.9 2_655 .
N6 C23 H23B 118.3 . .
C24 C23 H23B 149.4 2_655 .
H23A C23 H23B 109.5 . .
C22 C23 H23C 96.1 2_655 .
N6 C23 H23C 111.1 . .
C24 C23 H23C 99.4 2_655 .
H23A C23 H23C 109.5 . .
H23B C23 H23C 109.5 . .
O12 C24 N6 99(3) 2_655 .
O12 C24 C22 51.6(16) 2_655 2_655
N6 C24 C22 53.4(7) . 2_655
O12 C24 C23 127(6) 2_655 2_655
N6 C24 C23 56.2(10) . 2_655
C22 C24 C23 106(2) 2_655 2_655
O12 C24 H24A 119.9 2_655 .
N6 C24 H24A 119.8 . .
C22 C24 H24A 160.2 2_655 .
C23 C24 H24A 63.7 2_655 .
O12 C24 H24B 99.8 2_655 .
N6 C24 H24B 106.1 . .
C22 C24 H24B 90.2 2_655 .
C23 C24 H24B 130.6 2_655 .
H24A C24 H24B 109.5 . .
O12 C24 H24C 11.7 2_655 .
N6 C24 H24C 102.0 . .
C22 C24 H24C 59.7 2_655 .
C23 C24 H24C 119.0 2_655 .
H24A C24 H24C 109.5 . .
H24B C24 H24C 109.5 . .

loop_
_geom_bond_atom_site_label_1
_geom_bond_atom_site_label_2
_geom_bond_distance
_geom_bond_site_symmetry_2
Cd1 O5 2.234(8) 7
Cd1 O9 2.270(8) .
Cd1 O2 2.313(7) .
Cd1 O3 2.362(7) 4_545
Cd1 N1 2.409(8) .
Cd1 O4 2.429(7) 4_545
Cd1 C8 2.749(10) 4_545
Cd2 O10 2.267(8) .
Cd2 O2 2.285(7) .
Cd2 O3 2.295(7) .
Cd2 O8 2.396(8) 8_556
Cd2 N3 2.422(8) .
Cd2 O7 2.433(8) 8_556
Cd2 O1 2.645(7) .
N1 C7 1.319(12) .
N1 N2 1.338(11) .
N2 C5 1.405(12) .
N2 C4 1.479(13) .
N3 N4 1.352(10) .
N3 C13 1.360(13) .
N4 C11 1.382(12) .
N4 C15 1.487(13) .
N5 C19 1.328(9) .
N5 C20 1.473(9) .
N5 C21 1.473(9) .
N6 C22 1.334(9) .
N6 C22 1.334(9) 2_655
N6 C23 1.471(9) 2_655
N6 C23 1.471(9) .
N6 C24 1.477(9) 2_655
N6 C24 1.477(9) .
O1 C9 1.250(12) .
O2 C9 1.277(11) .
O3 C8 1.275(12) .
O3 Cd1 2.362(7) 4
O4 C8 1.265(12) .
O4 Cd1 2.429(7) 4
O5 C10 1.271(13) .
O5 Cd1 2.234(8) 7
O6 C10 1.221(13) .
O7 C14 1.218(13) .
O7 Cd2 2.433(8) 8_455
O8 C14 1.271(13) .
O8 Cd2 2.396(8) 8_455
O9 H9A 0.8499 .
O9 H9B 0.8500 .
O10 H10B 0.8499 .
O10 H10C 0.8500 .
O11 C19 1.245(10) .
O12 C22 1.241(10) .
O12 C24 1.35(6) 2_655
O13 H13A 0.8500 .
O13 H13B 0.8500 .
C1 C3 1.307(15) .
C1 C1 1.41(2) 2
C1 H1 0.9300 .
C2 C3 1.364(16) .
C2 C2 1.44(2) 2
C2 H2 0.9300 .
C3 C4 1.522(13) .
C4 H4A 0.9700 .
C4 H4B 0.9700 .
C5 C6 1.378(14) .
C5 C14 1.490(14) .
C6 C7 1.390(13) .
C6 H6 0.9300 .
C7 C9 1.534(14) .
C8 C13 1.454(14) .
C8 Cd1 2.749(10) 4
C10 C11 1.490(15) .
C11 C12 1.365(14) .
C12 C13 1.410(13) .
C12 H12 0.9300 .
C15 C16 1.534(14) .
C15 H15A 0.9700 .
C15 H15B 0.9700 .
C16 C18 1.367(13) .
C16 C17 1.407(14) .
C17 C18 1.389(14) 2_655
C17 H17 0.9300 .
C18 C17 1.389(14) 2_655
C18 H18 0.9300 .
C19 H19 0.9300 .
C20 H20A 0.9600 .
C20 H20B 0.9600 .
C20 H20C 0.9600 .
C21 H21A 0.9600 .
C21 H21B 0.9600 .
C21 H21C 0.9600 .
C22 C23 1.27(3) 2_655
C22 C24 1.49(3) 2_655
C22 H22 0.9600 .
C23 C22 1.27(3) 2_655
C23 C24 1.63(4) 2_655
C23 H23A 0.9601 .
C23 H23B 0.9599 .
C23 H23C 0.9599 .
C24 O12 1.35(6) 2_655
C24 C22 1.49(3) 2_655
C24 C23 1.63(4) 2_655
C24 H24A 0.9600 .
C24 H24B 0.9601 .
C24 H24C 0.9599 .

loop_
_geom_torsion_atom_site_label_1
_geom_torsion_atom_site_label_2
_geom_torsion_atom_site_label_3
_geom_torsion_atom_site_label_4
_geom_torsion
_geom_torsion_site_symmetry_1
_geom_torsion_site_symmetry_4
O5 Cd1 N1 C7 -93.6(6) 7 .
O9 Cd1 N1 C7 43.3(12) . .
O2 Cd1 N1 C7 26.5(6) . .
O3 Cd1 N1 C7 -176.7(6) 4_545 .
O4 Cd1 N1 C7 129.1(6) 4_545 .
C8 Cd1 N1 C7 156.2(6) 4_545 .
O5 Cd1 N1 N2 47.8(9) 7 .
O9 Cd1 N1 N2 -175.4(8) . .
O2 Cd1 N1 N2 167.8(9) . .
O3 Cd1 N1 N2 -35.3(9) 4_545 .
O4 Cd1 N1 N2 -89.6(9) 4_545 .
C8 Cd1 N1 N2 -62.5(9) 4_545 .
C7 N1 N2 C5 1.1(10) . .
Cd1 N1 N2 C5 -140.5(7) . .
C7 N1 N2 C4 -169.1(8) . .
Cd1 N1 N2 C4 49.2(12) . .
O10 Cd2 N3 N4 -147.1(9) . .
O2 Cd2 N3 N4 -30.3(10) . .
O3 Cd2 N3 N4 -171.1(10) . .
O8 Cd2 N3 N4 52.7(10) 8_556 .
O7 Cd2 N3 N4 108.0(10) 8_556 .
O1 Cd2 N3 N4 -80.9(10) . .
O10 Cd2 N3 C13 9.6(11) . .
O2 Cd2 N3 C13 126.3(7) . .
O3 Cd2 N3 C13 -14.5(7) . .
O8 Cd2 N3 C13 -150.7(7) 8_556 .
O7 Cd2 N3 C13 -95.4(7) 8_556 .
O1 Cd2 N3 C13 75.7(7) . .
C13 N3 N4 C11 -1.3(11) . .
Cd2 N3 N4 C11 156.0(8) . .
C13 N3 N4 C15 172.1(9) . .
Cd2 N3 N4 C15 -30.5(14) . .
O10 Cd2 O1 C9 -95.4(6) . .
O2 Cd2 O1 C9 3.4(5) . .
O3 Cd2 O1 C9 -179.5(6) . .
O8 Cd2 O1 C9 3.9(7) 8_556 .
N3 Cd2 O1 C9 110.3(6) . .
O7 Cd2 O1 C9 -121.8(14) 8_556 .
O10 Cd2 O2 C9 76.8(6) . .
O3 Cd2 O2 C9 -7.9(7) . .
O8 Cd2 O2 C9 177.0(6) 8_556 .
N3 Cd2 O2 C9 -78.2(6) . .
O7 Cd2 O2 C9 164.4(6) 8_556 .
O1 Cd2 O2 C9 -3.3(5) . .
O10 Cd2 O2 Cd1 -124.9(5) . .
O3 Cd2 O2 Cd1 150.3(4) . .
O8 Cd2 O2 Cd1 -24.7(5) 8_556 .
N3 Cd2 O2 Cd1 80.0(5) . .
O7 Cd2 O2 Cd1 -37.4(7) 8_556 .
O1 Cd2 O2 Cd1 154.9(6) . .
O5 Cd1 O2 C9 65.5(7) 7 .
O9 Cd1 O2 C9 159.6(7) . .
O3 Cd1 O2 C9 -92.2(8) 4_545 .
N1 Cd1 O2 C9 -25.8(6) . .
O4 Cd1 O2 C9 -110.1(7) 4_545 .
C8 Cd1 O2 C9 -103.5(7) 4_545 .
O5 Cd1 O2 Cd2 -90.7(5) 7 .
O9 Cd1 O2 Cd2 3.5(5) . .
O3 Cd1 O2 Cd2 111.7(6) 4_545 .
N1 Cd1 O2 Cd2 178.1(6) . .
O4 Cd1 O2 Cd2 93.8(5) 4_545 .
C8 Cd1 O2 Cd2 100.4(5) 4_545 .
O10 Cd2 O3 C8 -157.2(8) . .
O2 Cd2 O3 C8 -69.1(9) . .
O8 Cd2 O3 C8 103.6(8) 8_556 .
N3 Cd2 O3 C8 11.6(7) . .
O7 Cd2 O3 C8 116.6(8) 8_556 .
O1 Cd2 O3 C8 -72.7(8) . .
O10 Cd2 O3 Cd1 17.4(6) . 4
O2 Cd2 O3 Cd1 105.6(6) . 4
O8 Cd2 O3 Cd1 -81.7(7) 8_556 4
N3 Cd2 O3 Cd1 -173.7(7) . 4
O7 Cd2 O3 Cd1 -68.7(6) 8_556 4
O1 Cd2 O3 Cd1 102.0(6) . 4
C1 C1 C3 C2 3(2) 2 .
C1 C1 C3 C4 -178.6(14) 2 .
C2 C2 C3 C1 -1(2) 2 .
C2 C2 C3 C4 -179.2(13) 2 .
N1 N2 C4 C3 79.7(11) . .
C5 N2 C4 C3 -88.3(12) . .
C1 C3 C4 N2 -176.8(11) . .
C2 C3 C4 N2 1.6(16) . .
N1 N2 C5 C6 -0.8(11) . .
C4 N2 C5 C6 168.1(9) . .
N1 N2 C5 C14 169.9(8) . .
C4 N2 C5 C14 -21.2(15) . .
N2 C5 C6 C7 0.2(11) . .
C14 C5 C6 C7 -169.1(11) . .
N2 N1 C7 C6 -1.0(11) . .
Cd1 N1 C7 C6 150.9(7) . .
N2 N1 C7 C9 -178.4(8) . .
Cd1 N1 C7 C9 -26.5(10) . .
C5 C6 C7 N1 0.5(12) . .
C5 C6 C7 C9 177.5(10) . .
Cd1 O4 C8 O3 3.9(11) 4 .
Cd1 O4 C8 C13 -176.2(10) 4 .
Cd2 O3 C8 O4 173.0(8) . .
Cd1 O3 C8 O4 -4.1(11) 4 .
Cd2 O3 C8 C13 -6.8(13) . .
Cd1 O3 C8 C13 176.1(9) 4 .
Cd2 O3 C8 Cd1 177.1(6) . 4
Cd2 O1 C9 O2 -5.7(9) . .
Cd2 O1 C9 C7 174.6(8) . .
Cd2 O2 C9 O1 6.7(11) . .
Cd1 O2 C9 O1 -158.4(7) . .
Cd2 O2 C9 C7 -173.6(7) . .
Cd1 O2 C9 C7 21.3(10) . .
N1 C7 C9 O1 -175.1(9) . .
C6 C7 C9 O1 8.1(17) . .
N1 C7 C9 O2 5.2(13) . .
C6 C7 C9 O2 -171.6(10) . .
Cd1 O5 C10 O6 1.9(15) 7 .
Cd1 O5 C10 C11 -175.9(7) 7 .
N3 N4 C11 C12 2.7(12) . .
C15 N4 C11 C12 -169.9(10) . .
N3 N4 C11 C10 -178.2(10) . .
C15 N4 C11 C10 9.1(17) . .
O6 C10 C11 C12 -179.8(11) . .
O5 C10 C11 C12 -1.9(18) . .
O6 C10 C11 N4 1.4(18) . .
O5 C10 C11 N4 179.3(10) . .
N4 C11 C12 C13 -3.0(12) . .
C10 C11 C12 C13 178.0(11) . .
N4 N3 C13 C12 -0.6(11) . .
Cd2 N3 C13 C12 -165.5(7) . .
N4 N3 C13 C8 -177.7(9) . .
Cd2 N3 C13 C8 17.4(12) . .
C11 C12 C13 N3 2.3(13) . .
C11 C12 C13 C8 178.9(11) . .
O4 C8 C13 N3 171.8(10) . .
O3 C8 C13 N3 -8.4(15) . .
Cd1 C8 C13 N3 36(11) 4 .
O4 C8 C13 C12 -4.5(19) . .
O3 C8 C13 C12 175.3(11) . .
Cd1 C8 C13 C12 -140(10) 4 .
Cd2 O7 C14 O8 1.1(11) 8_455 .
Cd2 O7 C14 C5 -174.8(9) 8_455 .
Cd2 O8 C14 O7 -1.1(11) 8_455 .
Cd2 O8 C14 C5 175.1(8) 8_455 .
C6 C5 C14 O7 154.9(12) . .
N2 C5 C14 O7 -13.1(16) . .
C6 C5 C14 O8 -21.3(17) . .
N2 C5 C14 O8 170.8(9) . .
N3 N4 C15 C16 -83.6(11) . .
C11 N4 C15 C16 88.6(12) . .
N4 C15 C16 C18 95.1(12) . .
N4 C15 C16 C17 -88.7(12) . .
C18 C16 C17 C18 -3.3(14) . 2_655
C15 C16 C17 C18 -179.7(11) . 2_655
C17 C16 C18 C17 2.6(17) . 2_655
C15 C16 C18 C17 178.9(11) . 2_655
C20 N5 C19 O11 -0.1(6) . .
C21 N5 C19 O11 -179.5(6) . .
C24 O12 C22 C23 131(13) 2_655 2_655
C24 O12 C22 N6 31(4) 2_655 .
C22 N6 C22 O12 79(3) 2_655 .
C23 N6 C22 O12 170(7) 2_655 .
C23 N6 C22 O12 0.0(6) . .
C24 N6 C22 O12 -30(4) 2_655 .
C24 N6 C22 O12 179.7(6) . .
C22 N6 C22 C23 -91(5) 2_655 2_655
C23 N6 C22 C23 -170(7) . 2_655
C24 N6 C22 C23 160(4) 2_655 2_655
C24 N6 C22 C23 10(7) . 2_655
C22 N6 C22 C24 109(2) 2_655 2_655
C23 N6 C22 C24 -160(4) 2_655 2_655
C23 N6 C22 C24 30(4) . 2_655
C24 N6 C22 C24 -151(4) . 2_655
C22 N6 C23 C22 160(4) . 2_655
C23 N6 C23 C22 83(4) 2_655 2_655
C24 N6 C23 C22 -171(7) 2_655 2_655
C24 N6 C23 C22 -20(4) . 2_655
C22 N6 C23 C24 -29(4) . 2_655
C22 N6 C23 C24 171(7) 2_655 2_655
C23 N6 C23 C24 -106(3) 2_655 2_655
C24 N6 C23 C24 151(4) . 2_655
C22 N6 C24 O12 -137(4) . 2_655
C22 N6 C24 O12 25(3) 2_655 2_655
C23 N6 C24 O12 -129(6) 2_655 2_655
C23 N6 C24 O12 43(4) . 2_655
C24 N6 C24 O12 131(4) 2_655 2_655
C22 N6 C24 C22 -162(4) . 2_655
C23 N6 C24 C22 -154(4) 2_655 2_655
C23 N6 C24 C22 18(4) . 2_655
C24 N6 C24 C22 106(2) 2_655 2_655
C22 N6 C24 C23 -8(6) . 2_655
C22 N6 C24 C23 154(4) 2_655 2_655
C23 N6 C24 C23 171(6) . 2_655
C24 N6 C24 C23 -100(4) 2_655 2_655
